data_1569471
loop_
_publ_author_name
'Colon-Madera, Shakira I.'
'Jennings, Abby R.'
'Iacono, Scott T.'
'Balaich, Gary J.'

_publ_section_title
;
 4,5-Di-tert-butyl-1,3,6,8-tetraphenyl-4,5,8a,8b-tetrahydro-as-indacene
;
_journal_issue 2
_journal_name_full Molbank
_journal_page_first M1663
_journal_paper_doi 10.3390/M1663
_journal_volume 2023
_journal_year 2023
_chemical_formula_moiety 'C44 H44'
_chemical_formula_sum 'C44 H44'
_chemical_formula_weight 572.79
_space_group_crystal_system monoclinic
_space_group_IT_number 14
_space_group_name_Hall '-P 2ybc'
_space_group_name_H-M_alt 'P 1 21/c 1'
_atom_sites_solution_hydrogens geom
_atom_sites_solution_primary dual
_audit_creation_date 2023-04-24
_audit_creation_method
;
Olex2 1.5
(compiled 2022.04.07 svn.rca3783a0 for OlexSys, GUI svn.r6498)
;
_cell_angle_alpha 90
_cell_angle_beta 101.4620(10)
_cell_angle_gamma 90
_cell_formula_units_Z 8
_cell_length_a 13.66820(10)
_cell_length_b 19.08900(10)
_cell_length_c 25.66600(10)
_cell_measurement_reflns_used 36325
_cell_measurement_temperature 100.01(12)
_cell_measurement_theta_max 68.0910
_cell_measurement_theta_min 3.5150
_cell_volume 6563.02(7)
_computing_cell_refinement 'CrysAlisPro 1.171.42.49 (Rigaku OD, 2022)'
_computing_data_collection 'CrysAlisPro 1.171.42.49 (Rigaku OD, 2022)'
_computing_data_reduction 'CrysAlisPro 1.171.42.49 (Rigaku OD, 2022)'
_computing_molecular_graphics 'Olex2 1.5 (Dolomanov et al., 2009)'
_computing_publication_material 'Olex2 1.5 (Dolomanov et al., 2009)'
_computing_structure_refinement 'XL  (Sheldrick, 2008)'
_computing_structure_solution 'SHELXT 2014/5 (Sheldrick, 2014)'
_diffrn_ambient_environment N~2~
_diffrn_ambient_temperature 100.01(12)
_diffrn_detector 'Hybrid Pixel Array Detector'
_diffrn_detector_area_resol_mean 10.0000
_diffrn_detector_type HyPix3000
_diffrn_measured_fraction_theta_full 0.998
_diffrn_measured_fraction_theta_max 0.995
_diffrn_measurement_details
;
List of Runs (angles in degrees, time in seconds):

  # Type    Start    End  Width  t~exp~   \w     \q     \k     \f   Frames
--------------------------------------------------------------------------
  1  \w    -73.00  26.00   0.50    1.00    --  -42.80  93.00-122.00  198
  2  \w    -13.00  73.00   0.50    1.00    --   42.80 -93.00 125.00  172
  3  \w    -81.00 -11.00   0.50    4.00    --  -80.25  93.00-122.00  140
  4  \w   -149.00 -82.00   0.50    4.00    --  -80.25 -93.00 125.00  134
  5  \w    104.00 162.00   0.50    4.00    --   93.01  93.00-122.00  116
  6  \w     24.00 106.00   0.50    4.00    --   93.01 -93.00 125.00  164
  7  \w    -28.00  26.00   0.50    1.00    --  -42.80  21.00-120.00  108
  8  \w   -108.00 -26.00   0.50    1.00    --  -42.80 -54.00 120.00  164
  9  \w    -28.00  26.00   0.50    1.00    --  -42.80  21.00   0.00  108
 10  \w   -107.00 -30.00   0.50    1.00    --  -42.80 -43.00-180.00  154
 11  \w    -28.00  26.00   0.50    1.00    --  -42.80  21.00-150.00  108
 12  \w    -30.00  24.00   0.50    1.00    --   42.80 -11.00 150.00  108
 13  \w    -22.00  37.00   0.50    1.00    --   42.80 -32.00-150.00  118
 14  \w    -30.00  24.00   0.50    1.00    --   42.80 -11.00 -30.00  108
 15  \w    -47.00 -15.00   0.50    4.00    --  -80.25  42.00  60.00   64
 16  \w    -47.00 -15.00   0.50    4.00    --  -80.25  42.00 120.00   64
 17  \w    -47.00 -15.00   0.50    4.00    --  -80.25  42.00-180.00   64
 18  \w    -47.00 -15.00   0.50    4.00    --  -80.25  42.00  30.00   64
 19  \w     44.00 127.00   0.50    4.00    --   93.01-145.00 -90.00  166
 20  \w     99.00 158.00   0.50    4.00    --   93.01 117.00-150.00  118
 21  \w     27.00  57.00   0.50    4.00    --   93.01 -50.00  30.00   60
 22  \w     28.00 109.00   0.50    4.00    --   93.01-117.00 -90.00  162
 23  \w     27.00  57.00   0.50    4.00    --   93.01 -50.00 150.00   60
 24  \w     27.00  57.00   0.50    4.00    --   93.01 -50.00   0.00   60
 25  \w     27.00  68.00   0.50    4.00    --   93.01 -59.00-180.00   82
 26  \w     27.00  68.00   0.50    4.00    --   93.01 -59.00-120.00   82
 27  \w     27.00  83.00   0.50    4.00    --   93.01 -68.00 150.00  112
 28  \w     81.00 160.00   0.50    4.00    --   93.01 145.00 -90.00  158
 29  \w     27.00  83.00   0.50    4.00    --   93.01 -68.00   0.00  112
 30  \w     27.00  57.00   0.50    4.00    --   93.01 -50.00-120.00   60
 31  \w     84.00 158.00   0.50    4.00    --   93.01  33.00  60.00  148
 32  \w     27.00  83.00   0.50    4.00    --   93.01 -68.00 -30.00  112
 33  \w    105.00 163.00   0.50    4.00    --   93.01  96.00-150.00  116
 34  \w     84.00 158.00   0.50    4.00    --   93.01  33.00-150.00  148
 35  \w     27.00  68.00   0.50    4.00    --   93.01 -59.00-150.00   82
 36  \w     27.00  68.00   0.50    4.00    --   93.01 -59.00 120.00   82
 37  \w    105.00 163.00   0.50    4.00    --   93.01  96.00 120.00  116
 38  \w     27.00  57.00   0.50    4.00    --   93.01 -50.00 -90.00   60
 39  \w     27.00  57.00   0.50    4.00    --   93.01 -50.00 120.00   60
 40  \w     27.00  83.00   0.50    4.00    --   93.01 -68.00 -60.00  112
 41  \w   -107.00 -30.00   0.50    1.00    --  -42.80 -43.00 -90.00  154
;
_diffrn_measurement_device 'four-circle diffractometer'
_diffrn_measurement_device_type 'XtaLAB Synergy, Dualflex, HyPix3000'
_diffrn_measurement_method '\w scans'
_diffrn_orient_matrix_type 'CrysAlisPro convention (1999,Acta A55,543-557)'
_diffrn_orient_matrix_UB_11 -0.0130309000
_diffrn_orient_matrix_UB_12 -0.0746255000
_diffrn_orient_matrix_UB_13 0.0205157000
_diffrn_orient_matrix_UB_21 -0.1070381000
_diffrn_orient_matrix_UB_22 -0.0024575000
_diffrn_orient_matrix_UB_23 -0.0332501000
_diffrn_orient_matrix_UB_31 0.0400238000
_diffrn_orient_matrix_UB_32 -0.0306048000
_diffrn_orient_matrix_UB_33 -0.0471747000
_diffrn_radiation_monochromator mirror
_diffrn_radiation_probe x-ray
_diffrn_radiation_type 'Cu K\a'
_diffrn_radiation_wavelength 1.54184
_diffrn_reflns_av_R_equivalents 0.0211
_diffrn_reflns_av_unetI/netI 0.0152
_diffrn_reflns_Laue_measured_fraction_full 0.998
_diffrn_reflns_Laue_measured_fraction_max 0.995
_diffrn_reflns_limit_h_max 16
_diffrn_reflns_limit_h_min -16
_diffrn_reflns_limit_k_max 22
_diffrn_reflns_limit_k_min -22
_diffrn_reflns_limit_l_max 25
_diffrn_reflns_limit_l_min -30
_diffrn_reflns_number 63674
_diffrn_reflns_point_group_measured_fraction_full 0.998
_diffrn_reflns_point_group_measured_fraction_max 0.995
_diffrn_reflns_theta_full 67.684
_diffrn_reflns_theta_max 68.251
_diffrn_reflns_theta_min 2.906
_diffrn_source 'micro-focus sealed X-ray tube'
_diffrn_source_type 'PhotonJet (Cu) X-ray Source'
_exptl_absorpt_coefficient_mu 0.486
_exptl_absorpt_correction_T_max 1.000
_exptl_absorpt_correction_T_min 0.628
_exptl_absorpt_correction_type gaussian
_exptl_absorpt_process_details
;
CrysAlisPro 1.171.42.49 (Rigaku Oxford Diffraction, 2022)
Numerical absorption correction based on gaussian integration over
a multifaceted crystal model
Empirical absorption correction using spherical harmonics,
implemented in SCALE3 ABSPACK scaling algorithm.
;
_exptl_crystal_colour 'clear colourless'
_exptl_crystal_colour_lustre clear
_exptl_crystal_colour_primary colourless
_exptl_crystal_density_diffrn 1.159
_exptl_crystal_description prism
_exptl_crystal_F_000 2464
_exptl_crystal_size_max 0.184
_exptl_crystal_size_mid 0.164
_exptl_crystal_size_min 0.055
_refine_diff_density_max 0.244
_refine_diff_density_min -0.179
_refine_diff_density_rms 0.036
_refine_ls_extinction_coef 0.00024(2)
_refine_ls_extinction_expression Fc^*^=kFc[1+0.001xFc^2^\l^3^/sin(2\q)]^-1/4^
_refine_ls_extinction_method 'SHELXL-2016/6 (Sheldrick 2016)'
_refine_ls_goodness_of_fit_ref 1.032
_refine_ls_hydrogen_treatment constr
_refine_ls_matrix_type full
_refine_ls_number_parameters 806
_refine_ls_number_reflns 11957
_refine_ls_number_restraints 0
_refine_ls_restrained_S_all 1.032
_refine_ls_R_factor_all 0.0404
_refine_ls_R_factor_gt 0.0371
_refine_ls_shift/su_max 0.001
_refine_ls_shift/su_mean 0.000
_refine_ls_structure_factor_coef Fsqd
_refine_ls_weighting_details 'w=1/[\s^2^(Fo^2^)+(0.0399P)^2^+2.8060P] where P=(Fo^2^+2Fc^2^)/3'
_refine_ls_weighting_scheme calc
_refine_ls_wR_factor_gt 0.0904
_refine_ls_wR_factor_ref 0.0926
_reflns_Friedel_coverage 0.000
_reflns_number_gt 10918
_reflns_number_total 11957
_reflns_threshold_expression 'I > 2\s(I)'
_cod_data_source_file THInd1ABS.cif
_cod_data_source_block thind1abs
_cod_database_code 1569471
_shelx_shelxl_version_number 2016/6
_chemical_oxdiff_formula 'C44 H44'
_shelx_space_group_comment
;
The symmetry employed for this shelxl refinement is uniquely defined
by the following loop, which should always be used as a source of
symmetry information in preference to the above space-group names.
They are only intended as comments.
;
_shelx_estimated_absorpt_t_max 0.974
_shelx_estimated_absorpt_t_min 0.916
_olex2_refinement_description
;
1. Fixed Uiso
 At 1.2 times of:
  All C(H) groups
 At 1.5 times of:
  All C(H,H,H) groups
2.a Ternary CH refined with riding coordinates:
 C4(H4), C5(H5), C8A(H8A), C8B(H8B), C4'(H4'), C5'(H5'), C8A'(H8A'), C8B'(H8B')
2.b Aromatic/amide H refined with riding coordinates:
 C2(H2), C7(H7), C10(H10), C11(H11), C12(H12), C13(H13), C14(H14), C16(H16),
 C17(H17), C18(H18), C19(H19), C20(H20), C22(H22), C23(H23), C24(H24), C25(H25),
  C26(H26), C28(H28), C29(H29), C30(H30), C31(H31), C32(H32), C2'(H2'),
 C7'(H7'), C10'(H10'), C11'(H11'), C12'(H12'), C13'(H13'), C14'(H14'),
 C16'(H16'), C17'(H17'), C18'(H18'), C19'(H19'), C20'(H20'), C22'(H22'),
 C23'(H23'), C24'(H24'), C25'(H25'), C26'(H26'), C28'(H28'), C29'(H29'),
 C30'(H30'), C31'(H31'), C32'(H32')
2.c Idealised Me refined as rotating group:
 C34(H34A,H34B,H34C), C35(H35A,H35B,H35C), C36(H36A,H36B,H36C), C38(H38A,H38B,
 H38C), C39(H39A,H39B,H39C), C40(H40A,H40B,H40C), C34'(H34D,H34E,H34F),
 C35'(H35D,H35E,H35F), C36'(H36D,H36E,H36F), C38'(H38D,H38E,H38F), C39'(H39D,
 H39E,H39F), C40'(H40D,H40E,H40F)
;
_olex2_submission_special_instructions 'No special instructions were received'
_oxdiff_exptl_absorpt_empirical_details
;
Empirical correction (ABSPACK) includes:
- Absorption correction using spherical harmonics
- Frame scaling
;
_oxdiff_exptl_absorpt_empirical_full_max 1.095
_oxdiff_exptl_absorpt_empirical_full_min 0.908

loop_
_space_group_symop_operation_xyz
'x, y, z'
'-x, y+1/2, -z+1/2'
'-x, -y, -z'
'x, -y-1/2, z-1/2'

loop_
_atom_site_label
_atom_site_type_symbol
_atom_site_fract_x
_atom_site_fract_y
_atom_site_fract_z
_atom_site_U_iso_or_equiv
_atom_site_adp_type
_atom_site_occupancy
_atom_site_site_symmetry_order
_atom_site_calc_flag
_atom_site_refinement_flags_posn
_atom_site_refinement_flags_adp
_atom_site_refinement_flags_occupancy
_atom_site_disorder_assembly
_atom_site_disorder_group
C1 C 0.71478(8) 0.15872(6) 0.39489(4) 0.0187(2) Uani 1 1 d . . . . .
C2 C 0.67043(9) 0.12026(6) 0.35285(5) 0.0199(2) Uani 1 1 d . . . . .
H2 H 0.629053 0.080871 0.355193 0.024 Uiso 1 1 calc R U . . .
C3 C 0.69357(8) 0.14637(6) 0.30315(4) 0.0190(2) Uani 1 1 d . . . . .
C3A C 0.75426(8) 0.20287(6) 0.31450(4) 0.0186(2) Uani 1 1 d . . . . .
C4 C 0.79956(9) 0.24821(6) 0.27747(4) 0.0190(2) Uani 1 1 d . . . . .
H4 H 0.758314 0.240726 0.241111 0.023 Uiso 1 1 calc R U . . .
C5 C 0.78923(8) 0.32768(6) 0.29056(4) 0.0191(2) Uani 1 1 d . . . . .
H5 H 0.845548 0.352136 0.278540 0.023 Uiso 1 1 calc R U . . .
C6 C 0.87080(9) 0.38229(6) 0.38078(4) 0.0197(2) Uani 1 1 d . . . . .
C6A C 0.80494(8) 0.33910(6) 0.34945(4) 0.0185(2) Uani 1 1 d . . . . .
C7 C 0.85718(8) 0.37426(6) 0.43562(4) 0.0193(2) Uani 1 1 d . . . . .
H7 H 0.892713 0.400261 0.464914 0.023 Uiso 1 1 calc R U . . .
C8 C 0.78780(8) 0.32526(6) 0.43926(4) 0.0183(2) Uani 1 1 d . . . . .
C8A C 0.75011(8) 0.29541(6) 0.38408(4) 0.0178(2) Uani 1 1 d . . . . .
H8A H 0.676643 0.303756 0.373270 0.021 Uiso 1 1 calc R U . . .
C8B C 0.77362(8) 0.21667(6) 0.37429(4) 0.0180(2) Uani 1 1 d . . . . .
H8B H 0.846162 0.208479 0.388856 0.022 Uiso 1 1 calc R U . . .
C9 C 0.71715(9) 0.13744(6) 0.45035(4) 0.0194(2) Uani 1 1 d . . . . .
C10 C 0.80078(9) 0.14828(6) 0.49073(5) 0.0221(2) Uani 1 1 d . . . . .
H10 H 0.856741 0.172784 0.483042 0.027 Uiso 1 1 calc R U . . .
C11 C 0.80331(10) 0.12379(7) 0.54187(5) 0.0268(3) Uani 1 1 d . . . . .
H11 H 0.860713 0.131796 0.568848 0.032 Uiso 1 1 calc R U . . .
C12 C 0.72257(10) 0.08772(7) 0.55385(5) 0.0284(3) Uani 1 1 d . . . . .
H12 H 0.724649 0.070656 0.588819 0.034 Uiso 1 1 calc R U . . .
C13 C 0.63877(10) 0.07674(6) 0.51437(5) 0.0259(3) Uani 1 1 d . . . . .
H13 H 0.583169 0.052082 0.522325 0.031 Uiso 1 1 calc R U . . .
C14 C 0.63578(9) 0.10163(6) 0.46330(5) 0.0226(2) Uani 1 1 d . . . . .
H14 H 0.577617 0.094265 0.436684 0.027 Uiso 1 1 calc R U . . .
C15 C 0.65762(8) 0.10694(6) 0.25296(5) 0.0198(2) Uani 1 1 d . . . . .
C16 C 0.65910(9) 0.03354(7) 0.25538(5) 0.0252(3) Uani 1 1 d . . . . .
H16 H 0.685813 0.011172 0.288191 0.030 Uiso 1 1 calc R U . . .
C17 C 0.62250(10) -0.00717(7) 0.21103(5) 0.0292(3) Uani 1 1 d . . . . .
H17 H 0.624191 -0.056804 0.213763 0.035 Uiso 1 1 calc R U . . .
C18 C 0.58352(9) 0.02434(7) 0.16279(5) 0.0278(3) Uani 1 1 d . . . . .
H18 H 0.557870 -0.003348 0.132386 0.033 Uiso 1 1 calc R U . . .
C19 C 0.58240(10) 0.09655(7) 0.15943(5) 0.0300(3) Uani 1 1 d . . . . .
H19 H 0.556199 0.118563 0.126409 0.036 Uiso 1 1 calc R U . . .
C20 C 0.61920(10) 0.13738(7) 0.20384(5) 0.0265(3) Uani 1 1 d . . . . .
H20 H 0.618122 0.186963 0.200632 0.032 Uiso 1 1 calc R U . . .
C21 C 0.95149(9) 0.42705(6) 0.36773(5) 0.0220(2) Uani 1 1 d . . . . .
C22 C 0.94748(10) 0.46147(7) 0.31941(5) 0.0290(3) Uani 1 1 d . . . . .
H22 H 0.887951 0.459365 0.293055 0.035 Uiso 1 1 calc R U . . .
C23 C 1.02890(11) 0.49882(7) 0.30904(6) 0.0348(3) Uani 1 1 d . . . . .
H23 H 1.024690 0.521039 0.275542 0.042 Uiso 1 1 calc R U . . .
C24 C 1.11581(11) 0.50392(8) 0.34695(6) 0.0362(3) Uani 1 1 d . . . . .
H24 H 1.171211 0.529613 0.339822 0.043 Uiso 1 1 calc R U . . .
C25 C 1.12092(10) 0.47124(8) 0.39519(6) 0.0372(3) Uani 1 1 d . . . . .
H25 H 1.180103 0.474709 0.421685 0.045 Uiso 1 1 calc R U . . .
C26 C 1.04036(10) 0.43329(7) 0.40542(5) 0.0310(3) Uani 1 1 d . . . . .
H26 H 1.045622 0.410905 0.438923 0.037 Uiso 1 1 calc R U . . .
C27 C 0.74590(9) 0.31075(6) 0.48663(4) 0.0185(2) Uani 1 1 d . . . . .
C28 C 0.79849(9) 0.32852(6) 0.53756(5) 0.0222(2) Uani 1 1 d . . . . .
H28 H 0.861905 0.350485 0.541499 0.027 Uiso 1 1 calc R U . . .
C29 C 0.75914(10) 0.31445(7) 0.58217(5) 0.0271(3) Uani 1 1 d . . . . .
H29 H 0.795408 0.327207 0.616368 0.033 Uiso 1 1 calc R U . . .
C30 C 0.66709(10) 0.28184(7) 0.57722(5) 0.0272(3) Uani 1 1 d . . . . .
H30 H 0.641267 0.270789 0.607960 0.033 Uiso 1 1 calc R U . . .
C31 C 0.61319(9) 0.26554(6) 0.52721(5) 0.0240(3) Uani 1 1 d . . . . .
H31 H 0.549628 0.243848 0.523539 0.029 Uiso 1 1 calc R U . . .
C32 C 0.65166(9) 0.28077(6) 0.48235(5) 0.0209(2) Uani 1 1 d . . . . .
H32 H 0.613083 0.270575 0.448151 0.025 Uiso 1 1 calc R U . . .
C33 C 0.90977(9) 0.22717(7) 0.27414(5) 0.0244(3) Uani 1 1 d . . . . .
C34 C 0.91439(11) 0.14804(7) 0.26571(7) 0.0390(3) Uani 1 1 d . . . . .
H34A H 0.900957 0.123636 0.297139 0.059 Uiso 1 1 calc R U . . .
H34B H 0.980957 0.135211 0.260105 0.059 Uiso 1 1 calc R U . . .
H34C H 0.864232 0.134559 0.234479 0.059 Uiso 1 1 calc R U . . .
C35 C 0.93669(11) 0.26310(8) 0.22541(6) 0.0375(3) Uani 1 1 d . . . . .
H35A H 0.887699 0.250199 0.193545 0.056 Uiso 1 1 calc R U . . .
H35B H 1.003325 0.248021 0.221382 0.056 Uiso 1 1 calc R U . . .
H35C H 0.936256 0.314024 0.230182 0.056 Uiso 1 1 calc R U . . .
C36 C 0.98795(9) 0.24703(8) 0.32299(5) 0.0307(3) Uani 1 1 d . . . . .
H36A H 0.985571 0.297669 0.328914 0.046 Uiso 1 1 calc R U . . .
H36B H 1.054400 0.234025 0.317309 0.046 Uiso 1 1 calc R U . . .
H36C H 0.974136 0.222173 0.354150 0.046 Uiso 1 1 calc R U . . .
C37 C 0.69027(9) 0.36243(6) 0.25889(5) 0.0227(3) Uani 1 1 d . . . . .
C38 C 0.59555(9) 0.32182(7) 0.26234(5) 0.0273(3) Uani 1 1 d . . . . .
H38A H 0.601110 0.273811 0.249706 0.041 Uiso 1 1 calc R U . . .
H38B H 0.537814 0.344812 0.240190 0.041 Uiso 1 1 calc R U . . .
H38C H 0.586933 0.320751 0.299336 0.041 Uiso 1 1 calc R U . . .
C39 C 0.69865(10) 0.36956(8) 0.20049(5) 0.0330(3) Uani 1 1 d . . . . .
H39A H 0.757665 0.397565 0.198057 0.049 Uiso 1 1 calc R U . . .
H39B H 0.638767 0.392729 0.180577 0.049 Uiso 1 1 calc R U . . .
H39C H 0.704867 0.322952 0.185473 0.049 Uiso 1 1 calc R U . . .
C40 C 0.67636(11) 0.43592(7) 0.28046(6) 0.0352(3) Uani 1 1 d . . . . .
H40A H 0.673977 0.432808 0.318306 0.053 Uiso 1 1 calc R U . . .
H40B H 0.613810 0.456113 0.260936 0.053 Uiso 1 1 calc R U . . .
H40C H 0.732387 0.465780 0.275937 0.053 Uiso 1 1 calc R U . . .
C1' C 0.25800(8) 0.32180(6) 0.24465(4) 0.0195(2) Uani 1 1 d . . . . .
C2' C 0.19390(9) 0.37462(6) 0.22887(5) 0.0209(2) Uani 1 1 d . . . . .
H2' H 0.160496 0.400244 0.251846 0.025 Uiso 1 1 calc R U . . .
C3' C 0.18214(9) 0.38762(6) 0.17169(5) 0.0200(2) Uani 1 1 d . . . . .
C3A' C 0.24232(8) 0.34240(6) 0.15177(4) 0.0185(2) Uani 1 1 d . . . . .
C4' C 0.25437(8) 0.33268(6) 0.09524(4) 0.0190(2) Uani 1 1 d . . . . .
H4' H 0.202638 0.362916 0.072934 0.023 Uiso 1 1 calc R U . . .
C5' C 0.22934(8) 0.25547(6) 0.07647(4) 0.0186(2) Uani 1 1 d . . . . .
H5' H 0.269300 0.245835 0.048575 0.022 Uiso 1 1 calc R U . . .
C6' C 0.31429(8) 0.14287(6) 0.11893(4) 0.0194(2) Uani 1 1 d . . . . .
C6A' C 0.26613(8) 0.20470(6) 0.12089(4) 0.0181(2) Uani 1 1 d . . . . .
C7' C 0.33574(9) 0.11259(6) 0.17212(5) 0.0210(2) Uani 1 1 d . . . . .
H7' H 0.369411 0.069336 0.180809 0.025 Uiso 1 1 calc R U . . .
C8' C 0.30187(8) 0.15355(6) 0.20736(5) 0.0191(2) Uani 1 1 d . . . . .
C8A' C 0.25273(8) 0.21734(6) 0.17770(4) 0.0180(2) Uani 1 1 d . . . . .
H8A' H 0.179696 0.215275 0.177883 0.022 Uiso 1 1 calc R U . . .
C8B' C 0.29077(8) 0.29258(6) 0.19571(4) 0.0181(2) Uani 1 1 d . . . . .
H8B' H 0.365101 0.294802 0.200379 0.022 Uiso 1 1 calc R U . . .
C9' C 0.29993(9) 0.30271(6) 0.30004(4) 0.0199(2) Uani 1 1 d . . . . .
C10' C 0.39038(9) 0.26692(6) 0.31380(5) 0.0213(2) Uani 1 1 d . . . . .
H10' H 0.425617 0.254331 0.286799 0.026 Uiso 1 1 calc R U . . .
C11' C 0.42973(9) 0.24941(6) 0.36618(5) 0.0244(3) Uani 1 1 d . . . . .
H11' H 0.491107 0.224634 0.374753 0.029 Uiso 1 1 calc R U . . .
C12' C 0.37971(10) 0.26798(7) 0.40603(5) 0.0288(3) Uani 1 1 d . . . . .
H12' H 0.406528 0.255889 0.441927 0.035 Uiso 1 1 calc R U . . .
C13' C 0.29026(10) 0.30432(7) 0.39329(5) 0.0282(3) Uani 1 1 d . . . . .
H13' H 0.256111 0.317469 0.420612 0.034 Uiso 1 1 calc R U . . .
C14' C 0.25050(9) 0.32152(6) 0.34097(5) 0.0237(3) Uani 1 1 d . . . . .
H14' H 0.189115 0.346319 0.332668 0.028 Uiso 1 1 calc R U . . .
C15' C 0.10844(9) 0.43951(6) 0.14470(5) 0.0213(2) Uani 1 1 d . . . . .
C16' C 0.01962(9) 0.44786(6) 0.16354(5) 0.0242(3) Uani 1 1 d . . . . .
H16' H 0.009716 0.421264 0.193349 0.029 Uiso 1 1 calc R U . . .
C17' C -0.05388(10) 0.49393(7) 0.13972(5) 0.0282(3) Uani 1 1 d . . . . .
H17' H -0.113430 0.498619 0.153223 0.034 Uiso 1 1 calc R U . . .
C18' C -0.04094(10) 0.53326(7) 0.09624(5) 0.0306(3) Uani 1 1 d . . . . .
H18' H -0.091635 0.564598 0.079613 0.037 Uiso 1 1 calc R U . . .
C19' C 0.04646(10) 0.52648(7) 0.07725(5) 0.0312(3) Uani 1 1 d . . . . .
H19' H 0.055806 0.553377 0.047477 0.037 Uiso 1 1 calc R U . . .
C20' C 0.12074(10) 0.48060(7) 0.10142(5) 0.0269(3) Uani 1 1 d . . . . .
H20' H 0.180837 0.477127 0.088298 0.032 Uiso 1 1 calc R U . . .
C21' C 0.33634(8) 0.10253(6) 0.07310(5) 0.0200(2) Uani 1 1 d . . . . .
C22' C 0.38493(9) 0.12952(6) 0.03467(5) 0.0230(2) Uani 1 1 d . . . . .
H22' H 0.404073 0.177441 0.036320 0.028 Uiso 1 1 calc R U . . .
C23' C 0.40592(9) 0.08772(7) -0.00599(5) 0.0248(3) Uani 1 1 d . . . . .
H23' H 0.440128 0.107024 -0.031442 0.030 Uiso 1 1 calc R U . . .
C24' C 0.37730(9) 0.01816(7) -0.00965(5) 0.0247(3) Uani 1 1 d . . . . .
H24' H 0.390895 -0.010330 -0.037718 0.030 Uiso 1 1 calc R U . . .
C25' C 0.32868(10) -0.00943(7) 0.02801(5) 0.0303(3) Uani 1 1 d . . . . .
H25' H 0.308710 -0.057182 0.025775 0.036 Uiso 1 1 calc R U . . .
C26' C 0.30882(10) 0.03197(7) 0.06901(5) 0.0275(3) Uani 1 1 d . . . . .
H26' H 0.275935 0.012032 0.094776 0.033 Uiso 1 1 calc R U . . .
C27' C 0.30245(9) 0.13225(6) 0.26255(5) 0.0194(2) Uani 1 1 d . . . . .
C28' C 0.38209(9) 0.09282(6) 0.29070(5) 0.0228(2) Uani 1 1 d . . . . .
H28' H 0.436920 0.081755 0.274509 0.027 Uiso 1 1 calc R U . . .
C29' C 0.38193(10) 0.06974(6) 0.34185(5) 0.0265(3) Uani 1 1 d . . . . .
H29' H 0.435930 0.042238 0.360116 0.032 Uiso 1 1 calc R U . . .
C30' C 0.30360(10) 0.08645(7) 0.36661(5) 0.0279(3) Uani 1 1 d . . . . .
H30' H 0.304010 0.070961 0.401826 0.034 Uiso 1 1 calc R U . . .
C31' C 0.22471(10) 0.12599(7) 0.33942(5) 0.0262(3) Uani 1 1 d . . . . .
H31' H 0.171071 0.138064 0.356231 0.031 Uiso 1 1 calc R U . . .
C32' C 0.22361(9) 0.14805(6) 0.28781(5) 0.0221(2) Uani 1 1 d . . . . .
H32' H 0.168393 0.174293 0.269377 0.027 Uiso 1 1 calc R U . . .
C33' C 0.35856(9) 0.35845(6) 0.08465(5) 0.0219(2) Uani 1 1 d . . . . .
C34' C 0.38581(10) 0.43014(7) 0.11033(6) 0.0302(3) Uani 1 1 d . . . . .
H34D H 0.334568 0.464425 0.095293 0.045 Uiso 1 1 calc R U . . .
H34E H 0.450551 0.445144 0.103348 0.045 Uiso 1 1 calc R U . . .
H34F H 0.389722 0.426691 0.148791 0.045 Uiso 1 1 calc R U . . .
C35' C 0.35008(10) 0.36690(8) 0.02445(5) 0.0310(3) Uani 1 1 d . . . . .
H35D H 0.333790 0.321560 0.006959 0.047 Uiso 1 1 calc R U . . .
H35E H 0.413748 0.383803 0.017207 0.047 Uiso 1 1 calc R U . . .
H35F H 0.297280 0.400718 0.010752 0.047 Uiso 1 1 calc R U . . .
C36' C 0.44548(9) 0.30911(6) 0.10631(5) 0.0239(3) Uani 1 1 d . . . . .
H36D H 0.455745 0.307458 0.145183 0.036 Uiso 1 1 calc R U . . .
H36E H 0.506291 0.326303 0.095802 0.036 Uiso 1 1 calc R U . . .
H36F H 0.430023 0.262008 0.091816 0.036 Uiso 1 1 calc R U . . .
C37' C 0.11690(9) 0.24484(7) 0.04877(5) 0.0248(3) Uani 1 1 d . . . . .
C38' C 0.04211(9) 0.27050(7) 0.08152(5) 0.0274(3) Uani 1 1 d . . . . .
H38D H 0.053394 0.245738 0.115634 0.041 Uiso 1 1 calc R U . . .
H38E H -0.025927 0.261282 0.062071 0.041 Uiso 1 1 calc R U . . .
H38F H 0.050875 0.320949 0.087854 0.041 Uiso 1 1 calc R U . . .
C39' C 0.09728(11) 0.28361(9) -0.00461(5) 0.0407(4) Uani 1 1 d . . . . .
H39D H 0.103848 0.334180 0.001718 0.061 Uiso 1 1 calc R U . . .
H39E H 0.029624 0.273021 -0.023970 0.061 Uiso 1 1 calc R U . . .
H39F H 0.145842 0.268419 -0.025701 0.061 Uiso 1 1 calc R U . . .
C40' C 0.09870(10) 0.16662(8) 0.03753(7) 0.0414(4) Uani 1 1 d . . . . .
H40D H 0.147656 0.148865 0.017600 0.062 Uiso 1 1 calc R U . . .
H40E H 0.031202 0.159776 0.016578 0.062 Uiso 1 1 calc R U . . .
H40F H 0.105610 0.141186 0.071233 0.062 Uiso 1 1 calc R U . . .

loop_
_atom_site_aniso_label
_atom_site_aniso_U_11
_atom_site_aniso_U_22
_atom_site_aniso_U_33
_atom_site_aniso_U_23
_atom_site_aniso_U_13
_atom_site_aniso_U_12
C1 0.0194(5) 0.0163(5) 0.0206(6) 0.0022(4) 0.0044(4) 0.0016(4)
C2 0.0213(6) 0.0164(5) 0.0219(6) 0.0025(4) 0.0043(5) -0.0014(4)
C3 0.0206(6) 0.0175(5) 0.0190(6) 0.0016(4) 0.0039(4) 0.0019(4)
C3A 0.0205(5) 0.0166(5) 0.0187(6) 0.0013(4) 0.0041(4) 0.0018(4)
C4 0.0221(6) 0.0177(6) 0.0174(5) -0.0006(4) 0.0047(4) -0.0027(4)
C5 0.0217(6) 0.0173(6) 0.0184(6) 0.0007(4) 0.0045(4) -0.0028(4)
C6 0.0216(6) 0.0171(5) 0.0201(6) 0.0009(4) 0.0036(4) 0.0010(5)
C6A 0.0206(5) 0.0156(5) 0.0194(6) 0.0019(4) 0.0043(4) 0.0012(4)
C7 0.0207(6) 0.0184(6) 0.0179(5) -0.0016(4) 0.0014(4) 0.0010(4)
C8 0.0193(5) 0.0170(5) 0.0180(5) 0.0005(4) 0.0020(4) 0.0035(4)
C8A 0.0193(5) 0.0167(5) 0.0174(5) 0.0011(4) 0.0036(4) -0.0002(4)
C8B 0.0205(5) 0.0157(5) 0.0179(5) 0.0007(4) 0.0036(4) 0.0001(4)
C9 0.0250(6) 0.0143(5) 0.0197(6) 0.0006(4) 0.0060(5) 0.0015(4)
C10 0.0254(6) 0.0177(6) 0.0231(6) 0.0012(5) 0.0044(5) -0.0002(5)
C11 0.0325(7) 0.0246(6) 0.0214(6) 0.0019(5) 0.0005(5) -0.0004(5)
C12 0.0408(7) 0.0247(6) 0.0201(6) 0.0042(5) 0.0073(5) -0.0006(6)
C13 0.0326(7) 0.0217(6) 0.0258(6) 0.0012(5) 0.0115(5) -0.0047(5)
C14 0.0257(6) 0.0202(6) 0.0217(6) -0.0007(5) 0.0046(5) -0.0025(5)
C15 0.0183(5) 0.0216(6) 0.0199(6) 0.0000(5) 0.0046(4) -0.0016(4)
C16 0.0304(6) 0.0219(6) 0.0218(6) 0.0008(5) 0.0016(5) 0.0014(5)
C17 0.0351(7) 0.0212(6) 0.0300(7) -0.0041(5) 0.0031(5) 0.0011(5)
C18 0.0278(6) 0.0322(7) 0.0227(6) -0.0075(5) 0.0035(5) -0.0059(5)
C19 0.0338(7) 0.0333(7) 0.0202(6) 0.0032(5) -0.0007(5) -0.0080(6)
C20 0.0314(7) 0.0220(6) 0.0243(6) 0.0037(5) 0.0011(5) -0.0058(5)
C21 0.0251(6) 0.0183(6) 0.0229(6) -0.0026(5) 0.0056(5) -0.0029(5)
C22 0.0352(7) 0.0240(6) 0.0266(6) 0.0001(5) 0.0036(5) -0.0087(5)
C23 0.0465(8) 0.0281(7) 0.0320(7) 0.0005(6) 0.0129(6) -0.0127(6)
C24 0.0344(7) 0.0313(7) 0.0459(8) -0.0032(6) 0.0156(6) -0.0127(6)
C25 0.0263(7) 0.0421(8) 0.0418(8) -0.0003(7) 0.0031(6) -0.0090(6)
C26 0.0272(7) 0.0357(7) 0.0292(7) 0.0042(6) 0.0035(5) -0.0057(6)
C27 0.0228(6) 0.0143(5) 0.0187(6) 0.0012(4) 0.0046(4) 0.0044(4)
C28 0.0250(6) 0.0197(6) 0.0214(6) -0.0002(5) 0.0033(5) 0.0006(5)
C29 0.0372(7) 0.0256(6) 0.0176(6) -0.0017(5) 0.0033(5) 0.0013(5)
C30 0.0361(7) 0.0258(6) 0.0224(6) 0.0026(5) 0.0125(5) 0.0041(5)
C31 0.0242(6) 0.0243(6) 0.0252(6) 0.0018(5) 0.0086(5) 0.0028(5)
C32 0.0229(6) 0.0203(6) 0.0195(6) -0.0001(5) 0.0040(5) 0.0031(5)
C33 0.0245(6) 0.0239(6) 0.0272(6) -0.0032(5) 0.0106(5) -0.0018(5)
C34 0.0290(7) 0.0284(7) 0.0633(10) -0.0137(7) 0.0180(7) -0.0007(6)
C35 0.0344(7) 0.0489(9) 0.0340(7) 0.0004(6) 0.0185(6) -0.0017(7)
C36 0.0209(6) 0.0379(7) 0.0343(7) -0.0058(6) 0.0075(5) 0.0028(5)
C37 0.0267(6) 0.0201(6) 0.0201(6) 0.0023(5) 0.0019(5) -0.0007(5)
C38 0.0234(6) 0.0275(7) 0.0294(7) 0.0051(5) 0.0016(5) 0.0018(5)
C39 0.0331(7) 0.0411(8) 0.0230(6) 0.0080(6) 0.0014(5) -0.0022(6)
C40 0.0379(8) 0.0226(7) 0.0396(8) -0.0007(6) -0.0059(6) 0.0060(6)
C1' 0.0209(6) 0.0189(6) 0.0191(6) -0.0028(4) 0.0052(4) -0.0030(4)
C2' 0.0235(6) 0.0202(6) 0.0199(6) -0.0032(5) 0.0064(5) -0.0004(5)
C3' 0.0222(6) 0.0172(6) 0.0207(6) -0.0013(4) 0.0043(5) -0.0008(5)
C3A' 0.0198(5) 0.0167(5) 0.0191(6) -0.0011(4) 0.0039(4) -0.0021(4)
C4' 0.0204(6) 0.0184(6) 0.0183(5) -0.0003(4) 0.0042(4) 0.0020(4)
C5' 0.0187(5) 0.0196(6) 0.0173(5) -0.0020(4) 0.0032(4) 0.0011(4)
C6' 0.0201(5) 0.0179(6) 0.0207(6) -0.0013(5) 0.0053(4) -0.0031(4)
C6A' 0.0172(5) 0.0186(6) 0.0184(5) -0.0020(4) 0.0034(4) -0.0035(4)
C7' 0.0236(6) 0.0162(5) 0.0235(6) 0.0008(5) 0.0058(5) 0.0002(5)
C8' 0.0187(5) 0.0170(5) 0.0219(6) 0.0002(4) 0.0045(4) -0.0018(4)
C8A' 0.0185(5) 0.0169(6) 0.0189(5) -0.0014(4) 0.0045(4) -0.0006(4)
C8B' 0.0199(5) 0.0169(5) 0.0177(5) -0.0012(4) 0.0045(4) -0.0006(4)
C9' 0.0240(6) 0.0169(5) 0.0189(6) -0.0027(4) 0.0043(5) -0.0051(5)
C10' 0.0231(6) 0.0198(6) 0.0211(6) -0.0023(5) 0.0046(5) -0.0045(5)
C11' 0.0251(6) 0.0219(6) 0.0239(6) -0.0005(5) -0.0003(5) -0.0034(5)
C12' 0.0366(7) 0.0288(7) 0.0188(6) 0.0009(5) 0.0004(5) -0.0051(6)
C13' 0.0373(7) 0.0286(7) 0.0201(6) -0.0031(5) 0.0096(5) -0.0039(6)
C14' 0.0265(6) 0.0227(6) 0.0226(6) -0.0020(5) 0.0066(5) -0.0008(5)
C15' 0.0248(6) 0.0174(6) 0.0215(6) -0.0041(5) 0.0037(5) 0.0012(5)
C16' 0.0267(6) 0.0211(6) 0.0253(6) 0.0000(5) 0.0062(5) 0.0012(5)
C17' 0.0251(6) 0.0274(7) 0.0325(7) -0.0014(5) 0.0068(5) 0.0041(5)
C18' 0.0318(7) 0.0254(7) 0.0331(7) 0.0028(5) 0.0031(5) 0.0101(5)
C19' 0.0385(7) 0.0260(7) 0.0301(7) 0.0064(5) 0.0096(6) 0.0069(6)
C20' 0.0302(7) 0.0237(6) 0.0287(6) 0.0019(5) 0.0102(5) 0.0046(5)
C21' 0.0205(6) 0.0190(6) 0.0202(6) -0.0009(4) 0.0034(4) 0.0017(4)
C22' 0.0287(6) 0.0170(6) 0.0242(6) 0.0007(5) 0.0074(5) 0.0000(5)
C23' 0.0291(6) 0.0251(6) 0.0218(6) 0.0019(5) 0.0089(5) 0.0038(5)
C24' 0.0266(6) 0.0249(6) 0.0225(6) -0.0055(5) 0.0048(5) 0.0041(5)
C25' 0.0386(7) 0.0194(6) 0.0353(7) -0.0067(5) 0.0131(6) -0.0043(5)
C26' 0.0359(7) 0.0211(6) 0.0287(7) -0.0024(5) 0.0144(5) -0.0044(5)
C27' 0.0225(6) 0.0145(5) 0.0211(6) -0.0010(4) 0.0040(5) -0.0029(4)
C28' 0.0252(6) 0.0185(6) 0.0242(6) -0.0022(5) 0.0040(5) 0.0005(5)
C29' 0.0327(7) 0.0189(6) 0.0254(6) 0.0014(5) -0.0003(5) 0.0011(5)
C30' 0.0396(7) 0.0228(6) 0.0214(6) 0.0033(5) 0.0061(5) -0.0052(5)
C31' 0.0301(6) 0.0249(6) 0.0261(6) 0.0011(5) 0.0115(5) -0.0037(5)
C32' 0.0226(6) 0.0197(6) 0.0241(6) 0.0011(5) 0.0051(5) -0.0020(5)
C33' 0.0246(6) 0.0206(6) 0.0221(6) -0.0013(5) 0.0082(5) -0.0021(5)
C34' 0.0310(7) 0.0212(6) 0.0412(8) -0.0046(6) 0.0139(6) -0.0041(5)
C35' 0.0330(7) 0.0369(7) 0.0251(7) 0.0030(6) 0.0104(5) -0.0030(6)
C36' 0.0222(6) 0.0237(6) 0.0272(6) -0.0034(5) 0.0078(5) -0.0029(5)
C37' 0.0201(6) 0.0288(7) 0.0234(6) -0.0066(5) -0.0006(5) 0.0020(5)
C38' 0.0197(6) 0.0326(7) 0.0285(7) -0.0053(5) 0.0014(5) 0.0001(5)
C39' 0.0281(7) 0.0667(11) 0.0238(7) 0.0006(7) -0.0031(5) 0.0078(7)
C40' 0.0231(7) 0.0379(8) 0.0574(10) -0.0239(7) -0.0059(6) 0.0001(6)

loop_
_atom_type_symbol
_atom_type_description
_atom_type_scat_dispersion_real
_atom_type_scat_dispersion_imag
_atom_type_scat_source
C C 0.0181 0.0091 'International Tables Vol C Tables 4.2.6.8 and 6.1.1.4'
H H 0.0000 0.0000 'International Tables Vol C Tables 4.2.6.8 and 6.1.1.4'

loop_
_exptl_crystal_face_index_h
_exptl_crystal_face_index_k
_exptl_crystal_face_index_l
_exptl_crystal_face_perp_dist
0 1 0 0.0242
-1 5 5 0.0658
2 0 -5 0.0737
2 -1 5 0.0635
-5 3 3 0.0639
-1 0 -5 0.0915
3 4 5 0.0625
1 3 5 0.0652
0 5 1 0.0233
0 -5 -2 0.0434
-1 -5 1 0.0490
-3 -5 -4 0.0769
-1 1 5 0.0992
4 -5 -1 0.0970
0 -1 1 0.0651
0 3 -5 0.0799
1 -5 2 0.0479
2 5 -3 0.0585
-1 -5 0 0.0404
0 -5 -1 0.0346
-1 -5 -3 0.0524
-5 3 4 0.0634
2 5 -5 0.0612
0 -1 0 0.0304
-5 -1 4 0.0707
-5 0 3 0.0669
-2 -1 5 0.0937
2 0 5 0.0639

loop_
_geom_angle_atom_site_label_1
_geom_angle_atom_site_label_2
_geom_angle_atom_site_label_3
_geom_angle
_geom_angle_site_symmetry_1
_geom_angle_site_symmetry_3
_geom_angle_publ_flag
C2 C1 C8B 107.62(10) . . ?
C2 C1 C9 122.94(10) . . ?
C9 C1 C8B 128.58(10) . . ?
C1 C2 H2 124.1 . . ?
C1 C2 C3 111.89(10) . . ?
C3 C2 H2 124.1 . . ?
C2 C3 C15 119.44(10) . . ?
C3A C3 C2 108.24(10) . . ?
C3A C3 C15 132.10(10) . . ?
C3 C3A C4 129.19(10) . . ?
C3 C3A C8B 109.22(10) . . ?
C4 C3A C8B 121.59(10) . . ?
C3A C4 H4 106.3 . . ?
C3A C4 C5 110.81(9) . . ?
C3A C4 C33 113.86(10) . . ?
C5 C4 H4 106.3 . . ?
C5 C4 C33 112.70(9) . . ?
C33 C4 H4 106.3 . . ?
C4 C5 H5 106.2 . . ?
C4 C5 C37 113.64(9) . . ?
C6A C5 C4 110.86(9) . . ?
C6A C5 H5 106.2 . . ?
C6A C5 C37 113.22(9) . . ?
C37 C5 H5 106.2 . . ?
C6A C6 C7 108.02(10) . . ?
C6A C6 C21 130.51(11) . . ?
C7 C6 C21 121.27(10) . . ?
C5 C6A C8A 121.39(10) . . ?
C6 C6A C5 129.01(10) . . ?
C6 C6A C8A 109.41(10) . . ?
C6 C7 H7 124.3 . . ?
C8 C7 C6 111.39(10) . . ?
C8 C7 H7 124.3 . . ?
C7 C8 C8A 107.98(10) . . ?
C7 C8 C27 125.67(10) . . ?
C27 C8 C8A 125.81(10) . . ?
C6A C8A H8A 109.6 . . ?
C6A C8A C8B 106.96(9) . . ?
C8 C8A C6A 102.94(9) . . ?
C8 C8A H8A 109.6 . . ?
C8 C8A C8B 117.84(9) . . ?
C8B C8A H8A 109.6 . . ?
C1 C8B C3A 103.04(9) . . ?
C1 C8B C8A 120.10(9) . . ?
C1 C8B H8B 108.0 . . ?
C3A C8B C8A 109.04(9) . . ?
C3A C8B H8B 108.0 . . ?
C8A C8B H8B 108.0 . . ?
C10 C9 C1 122.21(11) . . ?
C10 C9 C14 117.86(11) . . ?
C14 C9 C1 119.83(10) . . ?
C9 C10 H10 119.5 . . ?
C11 C10 C9 120.97(11) . . ?
C11 C10 H10 119.5 . . ?
C10 C11 H11 119.8 . . ?
C12 C11 C10 120.40(12) . . ?
C12 C11 H11 119.8 . . ?
C11 C12 H12 120.3 . . ?
C13 C12 C11 119.46(11) . . ?
C13 C12 H12 120.3 . . ?
C12 C13 H13 119.9 . . ?
C12 C13 C14 120.26(12) . . ?
C14 C13 H13 119.9 . . ?
C9 C14 H14 119.5 . . ?
C13 C14 C9 121.05(11) . . ?
C13 C14 H14 119.5 . . ?
C16 C15 C3 117.87(10) . . ?
C20 C15 C3 124.94(11) . . ?
C20 C15 C16 117.16(11) . . ?
C15 C16 H16 119.2 . . ?
C17 C16 C15 121.58(11) . . ?
C17 C16 H16 119.2 . . ?
C16 C17 H17 119.9 . . ?
C18 C17 C16 120.17(12) . . ?
C18 C17 H17 119.9 . . ?
C17 C18 H18 120.4 . . ?
C19 C18 C17 119.14(12) . . ?
C19 C18 H18 120.4 . . ?
C18 C19 H19 119.6 . . ?
C18 C19 C20 120.72(12) . . ?
C20 C19 H19 119.6 . . ?
C15 C20 H20 119.4 . . ?
C19 C20 C15 121.22(12) . . ?
C19 C20 H20 119.4 . . ?
C22 C21 C6 124.88(11) . . ?
C22 C21 C26 116.73(11) . . ?
C26 C21 C6 118.34(11) . . ?
C21 C22 H22 119.3 . . ?
C23 C22 C21 121.33(12) . . ?
C23 C22 H22 119.3 . . ?
C22 C23 H23 119.7 . . ?
C24 C23 C22 120.66(13) . . ?
C24 C23 H23 119.7 . . ?
C23 C24 H24 120.5 . . ?
C25 C24 C23 119.00(13) . . ?
C25 C24 H24 120.5 . . ?
C24 C25 H25 119.8 . . ?
C24 C25 C26 120.48(13) . . ?
C26 C25 H25 119.8 . . ?
C21 C26 H26 119.1 . . ?
C25 C26 C21 121.78(13) . . ?
C25 C26 H26 119.1 . . ?
C28 C27 C8 120.91(10) . . ?
C32 C27 C8 121.21(10) . . ?
C32 C27 C28 117.85(10) . . ?
C27 C28 H28 119.6 . . ?
C29 C28 C27 120.83(11) . . ?
C29 C28 H28 119.6 . . ?
C28 C29 H29 119.8 . . ?
C28 C29 C30 120.38(11) . . ?
C30 C29 H29 119.8 . . ?
C29 C30 H30 120.2 . . ?
C31 C30 C29 119.52(11) . . ?
C31 C30 H30 120.2 . . ?
C30 C31 H31 119.9 . . ?
C30 C31 C32 120.20(12) . . ?
C32 C31 H31 119.9 . . ?
C27 C32 H32 119.4 . . ?
C31 C32 C27 121.14(11) . . ?
C31 C32 H32 119.4 . . ?
C34 C33 C4 109.02(10) . . ?
C34 C33 C35 107.64(11) . . ?
C35 C33 C4 108.46(10) . . ?
C36 C33 C4 114.38(10) . . ?
C36 C33 C34 108.67(11) . . ?
C36 C33 C35 108.47(11) . . ?
C33 C34 H34A 109.5 . . ?
C33 C34 H34B 109.5 . . ?
C33 C34 H34C 109.5 . . ?
H34A C34 H34B 109.5 . . ?
H34A C34 H34C 109.5 . . ?
H34B C34 H34C 109.5 . . ?
C33 C35 H35A 109.5 . . ?
C33 C35 H35B 109.5 . . ?
C33 C35 H35C 109.5 . . ?
H35A C35 H35B 109.5 . . ?
H35A C35 H35C 109.5 . . ?
H35B C35 H35C 109.5 . . ?
C33 C36 H36A 109.5 . . ?
C33 C36 H36B 109.5 . . ?
C33 C36 H36C 109.5 . . ?
H36A C36 H36B 109.5 . . ?
H36A C36 H36C 109.5 . . ?
H36B C36 H36C 109.5 . . ?
C38 C37 C5 113.98(10) . . ?
C38 C37 C39 109.33(10) . . ?
C38 C37 C40 106.03(11) . . ?
C39 C37 C5 108.55(10) . . ?
C39 C37 C40 108.10(11) . . ?
C40 C37 C5 110.69(10) . . ?
C37 C38 H38A 109.5 . . ?
C37 C38 H38B 109.5 . . ?
C37 C38 H38C 109.5 . . ?
H38A C38 H38B 109.5 . . ?
H38A C38 H38C 109.5 . . ?
H38B C38 H38C 109.5 . . ?
C37 C39 H39A 109.5 . . ?
C37 C39 H39B 109.5 . . ?
C37 C39 H39C 109.5 . . ?
H39A C39 H39B 109.5 . . ?
H39A C39 H39C 109.5 . . ?
H39B C39 H39C 109.5 . . ?
C37 C40 H40A 109.5 . . ?
C37 C40 H40B 109.5 . . ?
C37 C40 H40C 109.5 . . ?
H40A C40 H40B 109.5 . . ?
H40A C40 H40C 109.5 . . ?
H40B C40 H40C 109.5 . . ?
C2' C1' C8B' 107.91(10) . . ?
C2' C1' C9' 125.67(11) . . ?
C9' C1' C8B' 125.87(10) . . ?
C1' C2' H2' 124.3 . . ?
C1' C2' C3' 111.34(10) . . ?
C3' C2' H2' 124.3 . . ?
C2' C3' C15' 120.67(10) . . ?
C3A' C3' C2' 108.34(10) . . ?
C3A' C3' C15' 130.83(11) . . ?
C3' C3A' C4' 129.14(11) . . ?
C3' C3A' C8B' 108.95(10) . . ?
C4' C3A' C8B' 121.51(10) . . ?
C3A' C4' H4' 106.3 . . ?
C3A' C4' C5' 110.71(9) . . ?
C3A' C4' C33' 113.75(9) . . ?
C5' C4' H4' 106.3 . . ?
C5' C4' C33' 112.89(9) . . ?
C33' C4' H4' 106.3 . . ?
C4' C5' H5' 106.0 . . ?
C4' C5' C37' 113.22(9) . . ?
C6A' C5' C4' 110.68(9) . . ?
C6A' C5' H5' 106.0 . . ?
C6A' C5' C37' 114.12(10) . . ?
C37' C5' H5' 106.0 . . ?
C6A' C6' C7' 108.59(10) . . ?
C6A' C6' C21' 131.02(11) . . ?
C7' C6' C21' 120.07(10) . . ?
C5' C6A' C8A' 122.50(10) . . ?
C6' C6A' C5' 128.56(10) . . ?
C6' C6A' C8A' 108.94(10) . . ?
C6' C7' H7' 124.2 . . ?
C8' C7' C6' 111.54(10) . . ?
C8' C7' H7' 124.2 . . ?
C7' C8' C8A' 107.79(10) . . ?
C7' C8' C27' 123.34(11) . . ?
C27' C8' C8A' 128.36(10) . . ?
C6A' C8A' H8A' 107.9 . . ?
C6A' C8A' C8B' 109.37(9) . . ?
C8' C8A' C6A' 103.13(9) . . ?
C8' C8A' H8A' 107.9 . . ?
C8' C8A' C8B' 119.95(9) . . ?
C8B' C8A' H8A' 107.9 . . ?
C1' C8B' C3A' 103.09(9) . . ?
C1' C8B' C8A' 116.44(9) . . ?
C1' C8B' H8B' 110.1 . . ?
C3A' C8B' C8A' 106.52(9) . . ?
C3A' C8B' H8B' 110.1 . . ?
C8A' C8B' H8B' 110.1 . . ?
C10' C9' C1' 121.47(10) . . ?
C10' C9' C14' 118.02(11) . . ?
C14' C9' C1' 120.49(11) . . ?
C9' C10' H10' 119.4 . . ?
C11' C10' C9' 121.14(11) . . ?
C11' C10' H10' 119.4 . . ?
C10' C11' H11' 120.0 . . ?
C12' C11' C10' 120.09(12) . . ?
C12' C11' H11' 120.0 . . ?
C11' C12' H12' 120.1 . . ?
C11' C12' C13' 119.71(12) . . ?
C13' C12' H12' 120.1 . . ?
C12' C13' H13' 119.8 . . ?
C14' C13' C12' 120.32(12) . . ?
C14' C13' H13' 119.8 . . ?
C9' C14' H14' 119.6 . . ?
C13' C14' C9' 120.72(12) . . ?
C13' C14' H14' 119.6 . . ?
C16' C15' C3' 117.98(11) . . ?
C20' C15' C3' 124.66(11) . . ?
C20' C15' C16' 117.36(11) . . ?
C15' C16' H16' 119.2 . . ?
C17' C16' C15' 121.50(12) . . ?
C17' C16' H16' 119.2 . . ?
C16' C17' H17' 119.9 . . ?
C16' C17' C18' 120.19(12) . . ?
C18' C17' H17' 119.9 . . ?
C17' C18' H18' 120.3 . . ?
C19' C18' C17' 119.39(12) . . ?
C19' C18' H18' 120.3 . . ?
C18' C19' H19' 119.8 . . ?
C18' C19' C20' 120.47(12) . . ?
C20' C19' H19' 119.8 . . ?
C15' C20' H20' 119.5 . . ?
C19' C20' C15' 121.07(12) . . ?
C19' C20' H20' 119.5 . . ?
C22' C21' C6' 124.68(11) . . ?
C22' C21' C26' 117.56(11) . . ?
C26' C21' C6' 117.73(10) . . ?
C21' C22' H22' 119.4 . . ?
C23' C22' C21' 121.24(11) . . ?
C23' C22' H22' 119.4 . . ?
C22' C23' H23' 119.8 . . ?
C24' C23' C22' 120.35(11) . . ?
C24' C23' H23' 119.8 . . ?
C23' C24' H24' 120.4 . . ?
C25' C24' C23' 119.19(11) . . ?
C25' C24' H24' 120.4 . . ?
C24' C25' H25' 119.7 . . ?
C24' C25' C26' 120.54(12) . . ?
C26' C25' H25' 119.7 . . ?
C21' C26' H26' 119.4 . . ?
C25' C26' C21' 121.12(12) . . ?
C25' C26' H26' 119.4 . . ?
C28' C27' C8' 119.99(10) . . ?
C32' C27' C8' 122.01(11) . . ?
C32' C27' C28' 117.97(11) . . ?
C27' C28' H28' 119.6 . . ?
C29' C28' C27' 120.83(11) . . ?
C29' C28' H28' 119.6 . . ?
C28' C29' H29' 119.7 . . ?
C28' C29' C30' 120.53(12) . . ?
C30' C29' H29' 119.7 . . ?
C29' C30' H30' 120.4 . . ?
C31' C30' C29' 119.28(11) . . ?
C31' C30' H30' 120.4 . . ?
C30' C31' H31' 119.8 . . ?
C30' C31' C32' 120.39(12) . . ?
C32' C31' H31' 119.8 . . ?
C27' C32' H32' 119.5 . . ?
C31' C32' C27' 120.99(11) . . ?
C31' C32' H32' 119.5 . . ?
C34' C33' C4' 110.75(9) . . ?
C34' C33' C35' 107.62(10) . . ?
C35' C33' C4' 108.39(10) . . ?
C36' C33' C4' 113.99(9) . . ?
C36' C33' C34' 106.76(10) . . ?
C36' C33' C35' 109.15(10) . . ?
C33' C34' H34D 109.5 . . ?
C33' C34' H34E 109.5 . . ?
C33' C34' H34F 109.5 . . ?
H34D C34' H34E 109.5 . . ?
H34D C34' H34F 109.5 . . ?
H34E C34' H34F 109.5 . . ?
C33' C35' H35D 109.5 . . ?
C33' C35' H35E 109.5 . . ?
C33' C35' H35F 109.5 . . ?
H35D C35' H35E 109.5 . . ?
H35D C35' H35F 109.5 . . ?
H35E C35' H35F 109.5 . . ?
C33' C36' H36D 109.5 . . ?
C33' C36' H36E 109.5 . . ?
C33' C36' H36F 109.5 . . ?
H36D C36' H36E 109.5 . . ?
H36D C36' H36F 109.5 . . ?
H36E C36' H36F 109.5 . . ?
C38' C37' C5' 114.24(10) . . ?
C38' C37' C39' 108.64(11) . . ?
C38' C37' C40' 108.35(11) . . ?
C39' C37' C5' 108.86(10) . . ?
C40' C37' C5' 108.56(10) . . ?
C40' C37' C39' 108.02(12) . . ?
C37' C38' H38D 109.5 . . ?
C37' C38' H38E 109.5 . . ?
C37' C38' H38F 109.5 . . ?
H38D C38' H38E 109.5 . . ?
H38D C38' H38F 109.5 . . ?
H38E C38' H38F 109.5 . . ?
C37' C39' H39D 109.5 . . ?
C37' C39' H39E 109.5 . . ?
C37' C39' H39F 109.5 . . ?
H39D C39' H39E 109.5 . . ?
H39D C39' H39F 109.5 . . ?
H39E C39' H39F 109.5 . . ?
C37' C40' H40D 109.5 . . ?
C37' C40' H40E 109.5 . . ?
C37' C40' H40F 109.5 . . ?
H40D C40' H40E 109.5 . . ?
H40D C40' H40F 109.5 . . ?
H40E C40' H40F 109.5 . . ?

loop_
_geom_bond_atom_site_label_1
_geom_bond_atom_site_label_2
_geom_bond_distance
_geom_bond_site_symmetry_2
_geom_bond_publ_flag
C1 C2 1.3457(16) . ?
C1 C8B 1.5227(15) . ?
C1 C9 1.4742(15) . ?
C2 H2 0.9500 . ?
C2 C3 1.4614(16) . ?
C3 C3A 1.3565(16) . ?
C3 C15 1.4886(16) . ?
C3A C4 1.5065(15) . ?
C3A C8B 1.5275(15) . ?
C4 H4 1.0000 . ?
C4 C5 1.5662(16) . ?
C4 C33 1.5777(16) . ?
C5 H5 1.0000 . ?
C5 C6A 1.4997(15) . ?
C5 C37 1.5790(16) . ?
C6 C6A 1.3597(16) . ?
C6 C7 1.4641(16) . ?
C6 C21 1.4849(16) . ?
C6A C8A 1.5206(15) . ?
C7 H7 0.9500 . ?
C7 C8 1.3484(16) . ?
C8 C8A 1.5184(15) . ?
C8 C27 1.4696(15) . ?
C8A H8A 1.0000 . ?
C8A C8B 1.5677(15) . ?
C8B H8B 1.0000 . ?
C9 C10 1.3974(17) . ?
C9 C14 1.4007(17) . ?
C10 H10 0.9500 . ?
C10 C11 1.3875(17) . ?
C11 H11 0.9500 . ?
C11 C12 1.3861(19) . ?
C12 H12 0.9500 . ?
C12 C13 1.3859(19) . ?
C13 H13 0.9500 . ?
C13 C14 1.3873(17) . ?
C14 H14 0.9500 . ?
C15 C16 1.4024(17) . ?
C15 C20 1.3927(17) . ?
C16 H16 0.9500 . ?
C16 C17 1.3870(18) . ?
C17 H17 0.9500 . ?
C17 C18 1.3845(19) . ?
C18 H18 0.9500 . ?
C18 C19 1.3810(19) . ?
C19 H19 0.9500 . ?
C19 C20 1.3898(18) . ?
C20 H20 0.9500 . ?
C21 C22 1.3949(17) . ?
C21 C26 1.3995(18) . ?
C22 H22 0.9500 . ?
C22 C23 1.3913(19) . ?
C23 H23 0.9500 . ?
C23 C24 1.381(2) . ?
C24 H24 0.9500 . ?
C24 C25 1.376(2) . ?
C25 H25 0.9500 . ?
C25 C26 1.3860(19) . ?
C26 H26 0.9500 . ?
C27 C28 1.4025(16) . ?
C27 C32 1.3938(17) . ?
C28 H28 0.9500 . ?
C28 C29 1.3846(17) . ?
C29 H29 0.9500 . ?
C29 C30 1.3866(19) . ?
C30 H30 0.9500 . ?
C30 C31 1.3823(18) . ?
C31 H31 0.9500 . ?
C31 C32 1.3883(17) . ?
C32 H32 0.9500 . ?
C33 C34 1.5290(18) . ?
C33 C35 1.5338(18) . ?
C33 C36 1.5249(18) . ?
C34 H34A 0.9800 . ?
C34 H34B 0.9800 . ?
C34 H34C 0.9800 . ?
C35 H35A 0.9800 . ?
C35 H35B 0.9800 . ?
C35 H35C 0.9800 . ?
C36 H36A 0.9800 . ?
C36 H36B 0.9800 . ?
C36 H36C 0.9800 . ?
C37 C38 1.5266(17) . ?
C37 C39 1.5319(17) . ?
C37 C40 1.5337(18) . ?
C38 H38A 0.9800 . ?
C38 H38B 0.9800 . ?
C38 H38C 0.9800 . ?
C39 H39A 0.9800 . ?
C39 H39B 0.9800 . ?
C39 H39C 0.9800 . ?
C40 H40A 0.9800 . ?
C40 H40B 0.9800 . ?
C40 H40C 0.9800 . ?
C1' C2' 1.3444(17) . ?
C1' C8B' 1.5210(15) . ?
C1' C9' 1.4691(16) . ?
C2' H2' 0.9500 . ?
C2' C3' 1.4654(16) . ?
C3' C3A' 1.3602(16) . ?
C3' C15' 1.4826(16) . ?
C3A' C4' 1.5040(15) . ?
C3A' C8B' 1.5224(16) . ?
C4' H4' 1.0000 . ?
C4' C5' 1.5670(15) . ?
C4' C33' 1.5805(16) . ?
C5' H5' 1.0000 . ?
C5' C6A' 1.5048(16) . ?
C5' C37' 1.5730(16) . ?
C6' C6A' 1.3573(16) . ?
C6' C7' 1.4577(16) . ?
C6' C21' 1.4859(16) . ?
C6A' C8A' 1.5242(15) . ?
C7' H7' 0.9500 . ?
C7' C8' 1.3456(16) . ?
C8' C8A' 1.5201(16) . ?
C8' C27' 1.4720(16) . ?
C8A' H8A' 1.0000 . ?
C8A' C8B' 1.5655(15) . ?
C8B' H8B' 1.0000 . ?
C9' C10' 1.3952(17) . ?
C9' C14' 1.4039(16) . ?
C10' H10' 0.9500 . ?
C10' C11' 1.3860(17) . ?
C11' H11' 0.9500 . ?
C11' C12' 1.3846(18) . ?
C12' H12' 0.9500 . ?
C12' C13' 1.3870(19) . ?
C13' H13' 0.9500 . ?
C13' C14' 1.3845(18) . ?
C14' H14' 0.9500 . ?
C15' C16' 1.4024(17) . ?
C15' C20' 1.3970(17) . ?
C16' H16' 0.9500 . ?
C16' C17' 1.3828(18) . ?
C17' H17' 0.9500 . ?
C17' C18' 1.3854(19) . ?
C18' H18' 0.9500 . ?
C18' C19' 1.3831(19) . ?
C19' H19' 0.9500 . ?
C19' C20' 1.3902(18) . ?
C20' H20' 0.9500 . ?
C21' C22' 1.3927(16) . ?
C21' C26' 1.3968(17) . ?
C22' H22' 0.9500 . ?
C22' C23' 1.3884(17) . ?
C23' H23' 0.9500 . ?
C23' C24' 1.3821(18) . ?
C24' H24' 0.9500 . ?
C24' C25' 1.3815(18) . ?
C25' H25' 0.9500 . ?
C25' C26' 1.3852(18) . ?
C26' H26' 0.9500 . ?
C27' C28' 1.4004(17) . ?
C27' C32' 1.3966(16) . ?
C28' H28' 0.9500 . ?
C28' C29' 1.3853(17) . ?
C29' H29' 0.9500 . ?
C29' C30' 1.3864(19) . ?
C30' H30' 0.9500 . ?
C30' C31' 1.3857(19) . ?
C31' H31' 0.9500 . ?
C31' C32' 1.3872(17) . ?
C32' H32' 0.9500 . ?
C33' C34' 1.5324(17) . ?
C33' C35' 1.5346(16) . ?
C33' C36' 1.5314(17) . ?
C34' H34D 0.9800 . ?
C34' H34E 0.9800 . ?
C34' H34F 0.9800 . ?
C35' H35D 0.9800 . ?
C35' H35E 0.9800 . ?
C35' H35F 0.9800 . ?
C36' H36D 0.9800 . ?
C36' H36E 0.9800 . ?
C36' H36F 0.9800 . ?
C37' C38' 1.5274(17) . ?
C37' C39' 1.5331(19) . ?
C37' C40' 1.5317(19) . ?
C38' H38D 0.9800 . ?
C38' H38E 0.9800 . ?
C38' H38F 0.9800 . ?
C39' H39D 0.9800 . ?
C39' H39E 0.9800 . ?
C39' H39F 0.9800 . ?
C40' H40D 0.9800 . ?
C40' H40E 0.9800 . ?
C40' H40F 0.9800 . ?

loop_
_geom_torsion_atom_site_label_1
_geom_torsion_atom_site_label_2
_geom_torsion_atom_site_label_3
_geom_torsion_atom_site_label_4
_geom_torsion
_geom_torsion_site_symmetry_1
_geom_torsion_site_symmetry_2
_geom_torsion_site_symmetry_3
_geom_torsion_site_symmetry_4
_geom_torsion_publ_flag
C1 C2 C3 C3A 0.02(14) . . . . ?
C1 C2 C3 C15 175.14(10) . . . . ?
C1 C9 C10 C11 -175.90(11) . . . . ?
C1 C9 C14 C13 175.51(11) . . . . ?
C2 C1 C8B C3A -0.33(12) . . . . ?
C2 C1 C8B C8A 121.09(11) . . . . ?
C2 C1 C9 C10 141.72(12) . . . . ?
C2 C1 C9 C14 -34.65(17) . . . . ?
C2 C3 C3A C4 179.62(11) . . . . ?
C2 C3 C3A C8B -0.24(13) . . . . ?
C2 C3 C15 C16 -38.16(16) . . . . ?
C2 C3 C15 C20 139.50(12) . . . . ?
C3 C3A C4 C5 135.22(12) . . . . ?
C3 C3A C4 C33 -96.50(14) . . . . ?
C3 C3A C8B C1 0.35(12) . . . . ?
C3 C3A C8B C8A -128.30(10) . . . . ?
C3 C15 C16 C17 176.86(11) . . . . ?
C3 C15 C20 C19 -176.60(12) . . . . ?
C3A C3 C15 C16 135.59(14) . . . . ?
C3A C3 C15 C20 -46.8(2) . . . . ?
C3A C4 C5 C6A 38.43(13) . . . . ?
C3A C4 C5 C37 -90.41(11) . . . . ?
C3A C4 C33 C34 48.19(14) . . . . ?
C3A C4 C33 C35 165.12(10) . . . . ?
C3A C4 C33 C36 -73.68(13) . . . . ?
C4 C3A C8B C1 -179.52(10) . . . . ?
C4 C3A C8B C8A 51.83(13) . . . . ?
C4 C5 C6A C6 124.64(12) . . . . ?
C4 C5 C6A C8A -49.75(14) . . . . ?
C4 C5 C37 C38 50.82(13) . . . . ?
C4 C5 C37 C39 -71.27(12) . . . . ?
C4 C5 C37 C40 170.23(10) . . . . ?
C5 C4 C33 C34 175.50(11) . . . . ?
C5 C4 C33 C35 -67.57(13) . . . . ?
C5 C4 C33 C36 53.63(14) . . . . ?
C5 C6A C8A C8 -179.47(10) . . . . ?
C5 C6A C8A C8B 55.71(13) . . . . ?
C6 C6A C8A C8 5.16(12) . . . . ?
C6 C6A C8A C8B -119.66(10) . . . . ?
C6 C7 C8 C8A 0.83(13) . . . . ?
C6 C7 C8 C27 -171.11(10) . . . . ?
C6 C21 C22 C23 -175.78(12) . . . . ?
C6 C21 C26 C25 176.76(13) . . . . ?
C6A C5 C37 C38 -76.81(13) . . . . ?
C6A C5 C37 C39 161.09(10) . . . . ?
C6A C5 C37 C40 42.60(14) . . . . ?
C6A C6 C7 C8 2.58(14) . . . . ?
C6A C6 C21 C22 34.2(2) . . . . ?
C6A C6 C21 C26 -142.90(13) . . . . ?
C6A C8A C8B C1 -168.46(10) . . . . ?
C6A C8A C8B C3A -50.04(12) . . . . ?
C7 C6 C6A C5 -179.75(11) . . . . ?
C7 C6 C6A C8A -4.83(13) . . . . ?
C7 C6 C21 C22 -151.67(12) . . . . ?
C7 C6 C21 C26 31.24(17) . . . . ?
C7 C8 C8A C6A -3.50(12) . . . . ?
C7 C8 C8A C8B 113.88(11) . . . . ?
C7 C8 C27 C28 -23.33(17) . . . . ?
C7 C8 C27 C32 154.85(12) . . . . ?
C8 C8A C8B C1 76.33(13) . . . . ?
C8 C8A C8B C3A -165.24(9) . . . . ?
C8 C27 C28 C29 -179.63(11) . . . . ?
C8 C27 C32 C31 178.42(11) . . . . ?
C8A C8 C27 C28 166.13(11) . . . . ?
C8A C8 C27 C32 -15.68(17) . . . . ?
C8B C1 C2 C3 0.21(13) . . . . ?
C8B C1 C9 C10 -26.30(18) . . . . ?
C8B C1 C9 C14 157.34(11) . . . . ?
C8B C3A C4 C5 -44.93(14) . . . . ?
C8B C3A C4 C33 83.35(13) . . . . ?
C9 C1 C2 C3 -169.98(10) . . . . ?
C9 C1 C8B C3A 169.13(11) . . . . ?
C9 C1 C8B C8A -69.45(15) . . . . ?
C9 C10 C11 C12 0.22(19) . . . . ?
C10 C9 C14 C13 -1.01(17) . . . . ?
C10 C11 C12 C13 -0.52(19) . . . . ?
C11 C12 C13 C14 0.04(19) . . . . ?
C12 C13 C14 C9 0.74(19) . . . . ?
C14 C9 C10 C11 0.53(17) . . . . ?
C15 C3 C3A C4 5.4(2) . . . . ?
C15 C3 C3A C8B -174.51(11) . . . . ?
C15 C16 C17 C18 0.2(2) . . . . ?
C16 C15 C20 C19 1.07(18) . . . . ?
C16 C17 C18 C19 0.5(2) . . . . ?
C17 C18 C19 C20 -0.4(2) . . . . ?
C18 C19 C20 C15 -0.4(2) . . . . ?
C20 C15 C16 C17 -0.98(18) . . . . ?
C21 C6 C6A C5 -5.0(2) . . . . ?
C21 C6 C6A C8A 169.90(11) . . . . ?
C21 C6 C7 C8 -172.74(10) . . . . ?
C21 C22 C23 C24 -1.2(2) . . . . ?
C22 C21 C26 C25 -0.6(2) . . . . ?
C22 C23 C24 C25 0.3(2) . . . . ?
C23 C24 C25 C26 0.5(2) . . . . ?
C24 C25 C26 C21 -0.4(2) . . . . ?
C26 C21 C22 C23 1.35(19) . . . . ?
C27 C8 C8A C6A 168.43(10) . . . . ?
C27 C8 C8A C8B -74.20(14) . . . . ?
C27 C28 C29 C30 0.59(19) . . . . ?
C28 C27 C32 C31 -3.34(17) . . . . ?
C28 C29 C30 C31 -2.16(19) . . . . ?
C29 C30 C31 C32 0.96(19) . . . . ?
C30 C31 C32 C27 1.84(18) . . . . ?
C32 C27 C28 C29 2.13(17) . . . . ?
C33 C4 C5 C6A -90.47(11) . . . . ?
C33 C4 C5 C37 140.68(10) . . . . ?
C37 C5 C6A C6 -106.29(14) . . . . ?
C37 C5 C6A C8A 79.33(13) . . . . ?
C1' C2' C3' C3A' -1.25(14) . . . . ?
C1' C2' C3' C15' 174.75(10) . . . . ?
C1' C9' C10' C11' 179.65(11) . . . . ?
C1' C9' C14' C13' -179.29(11) . . . . ?
C2' C1' C8B' C3A' 5.32(12) . . . . ?
C2' C1' C8B' C8A' -110.89(11) . . . . ?
C2' C1' C9' C10' -155.56(12) . . . . ?
C2' C1' C9' C14' 23.07(18) . . . . ?
C2' C3' C3A' C4' 177.34(11) . . . . ?
C2' C3' C3A' C8B' 4.74(13) . . . . ?
C2' C3' C15' C16' -33.24(16) . . . . ?
C2' C3' C15' C20' 147.20(12) . . . . ?
C3' C3A' C4' C5' -121.39(13) . . . . ?
C3' C3A' C4' C33' 110.25(13) . . . . ?
C3' C3A' C8B' C1' -6.15(12) . . . . ?
C3' C3A' C8B' C8A' 116.93(10) . . . . ?
C3' C15' C16' C17' -178.41(11) . . . . ?
C3' C15' C20' C19' 177.87(12) . . . . ?
C3A' C3' C15' C16' 141.73(13) . . . . ?
C3A' C3' C15' C20' -37.8(2) . . . . ?
C3A' C4' C5' C6A' -37.71(12) . . . . ?
C3A' C4' C5' C37' 91.87(11) . . . . ?
C3A' C4' C33' C34' -45.11(13) . . . . ?
C3A' C4' C33' C35' -162.95(10) . . . . ?
C3A' C4' C33' C36' 75.29(12) . . . . ?
C4' C3A' C8B' C1' -179.42(10) . . . . ?
C4' C3A' C8B' C8A' -56.34(13) . . . . ?
C4' C5' C6A' C6' -136.57(12) . . . . ?
C4' C5' C6A' C8A' 43.51(14) . . . . ?
C4' C5' C37' C38' -53.06(14) . . . . ?
C4' C5' C37' C39' 68.55(13) . . . . ?
C4' C5' C37' C40' -174.09(11) . . . . ?
C5' C4' C33' C34' -172.35(10) . . . . ?
C5' C4' C33' C35' 69.81(12) . . . . ?
C5' C4' C33' C36' -51.95(13) . . . . ?
C5' C6A' C8A' C8' -179.41(10) . . . . ?
C5' C6A' C8A' C8B' -50.70(13) . . . . ?
C6' C6A' C8A' C8' 0.65(12) . . . . ?
C6' C6A' C8A' C8B' 129.36(10) . . . . ?
C6' C7' C8' C8A' 0.11(13) . . . . ?
C6' C7' C8' C27' 172.52(10) . . . . ?
C6' C21' C22' C23' 177.72(11) . . . . ?
C6' C21' C26' C25' -178.69(12) . . . . ?
C6A' C5' C37' C38' 74.75(13) . . . . ?
C6A' C5' C37' C39' -163.63(11) . . . . ?
C6A' C5' C37' C40' -46.27(14) . . . . ?
C6A' C6' C7' C8' 0.33(14) . . . . ?
C6A' C6' C21' C22' 53.88(19) . . . . ?
C6A' C6' C21' C26' -127.94(14) . . . . ?
C6A' C8A' C8B' C1' 163.85(10) . . . . ?
C6A' C8A' C8B' C3A' 49.57(11) . . . . ?
C7' C6' C6A' C5' 179.46(11) . . . . ?
C7' C6' C6A' C8A' -0.61(13) . . . . ?
C7' C6' C21' C22' -133.45(12) . . . . ?
C7' C6' C21' C26' 44.73(16) . . . . ?
C7' C8' C8A' C6A' -0.45(12) . . . . ?
C7' C8' C8A' C8B' -122.28(11) . . . . ?
C7' C8' C27' C28' 37.22(17) . . . . ?
C7' C8' C27' C32' -140.50(12) . . . . ?
C8' C8A' C8B' C1' -77.43(13) . . . . ?
C8' C8A' C8B' C3A' 168.29(9) . . . . ?
C8' C27' C28' C29' -177.22(11) . . . . ?
C8' C27' C32' C31' 178.45(11) . . . . ?
C8A' C8' C27' C28' -152.00(11) . . . . ?
C8A' C8' C27' C32' 30.28(18) . . . . ?
C8B' C1' C2' C3' -2.81(13) . . . . ?
C8B' C1' C9' C10' 14.88(17) . . . . ?
C8B' C1' C9' C14' -166.49(11) . . . . ?
C8B' C3A' C4' C5' 50.40(13) . . . . ?
C8B' C3A' C4' C33' -77.96(13) . . . . ?
C9' C1' C2' C3' 169.06(11) . . . . ?
C9' C1' C8B' C3A' -166.53(10) . . . . ?
C9' C1' C8B' C8A' 77.26(14) . . . . ?
C9' C10' C11' C12' -0.61(18) . . . . ?
C10' C9' C14' C13' -0.61(17) . . . . ?
C10' C11' C12' C13' -0.17(19) . . . . ?
C11' C12' C13' C14' 0.55(19) . . . . ?
C12' C13' C14' C9' -0.15(19) . . . . ?
C14' C9' C10' C11' 0.99(17) . . . . ?
C15' C3' C3A' C4' 1.9(2) . . . . ?
C15' C3' C3A' C8B' -170.71(11) . . . . ?
C15' C16' C17' C18' -0.05(19) . . . . ?
C16' C15' C20' C19' -1.69(18) . . . . ?
C16' C17' C18' C19' -0.6(2) . . . . ?
C17' C18' C19' C20' 0.1(2) . . . . ?
C18' C19' C20' C15' 1.1(2) . . . . ?
C20' C15' C16' C17' 1.18(18) . . . . ?
C21' C6' C6A' C5' -7.2(2) . . . . ?
C21' C6' C6A' C8A' 172.70(11) . . . . ?
C21' C6' C7' C8' -173.84(10) . . . . ?
C21' C22' C23' C24' 1.05(19) . . . . ?
C22' C21' C26' C25' -0.38(19) . . . . ?
C22' C23' C24' C25' -0.78(19) . . . . ?
C23' C24' C25' C26' 0.0(2) . . . . ?
C24' C25' C26' C21' 0.6(2) . . . . ?
C26' C21' C22' C23' -0.46(18) . . . . ?
C27' C8' C8A' C6A' -172.36(11) . . . . ?
C27' C8' C8A' C8B' 65.80(15) . . . . ?
C27' C28' C29' C30' -1.27(18) . . . . ?
C28' C27' C32' C31' 0.69(17) . . . . ?
C28' C29' C30' C31' 0.65(19) . . . . ?
C29' C30' C31' C32' 0.63(19) . . . . ?
C30' C31' C32' C27' -1.31(19) . . . . ?
C32' C27' C28' C29' 0.59(17) . . . . ?
C33' C4' C5' C6A' 91.11(11) . . . . ?
C33' C4' C5' C37' -139.30(10) . . . . ?
C37' C5' C6A' C6' 94.33(14) . . . . ?
C37' C5' C6A' C8A' -85.60(13) . . . . ?

loop_
_exptl_oxdiff_crystal_face_indexfrac_h
_exptl_oxdiff_crystal_face_indexfrac_k
_exptl_oxdiff_crystal_face_indexfrac_l
_exptl_oxdiff_crystal_face_x
_exptl_oxdiff_crystal_face_y
_exptl_oxdiff_crystal_face_z
0.0000 1.0000 -0.0001 -0.0746 -0.0025 -0.0306
-0.9999 5.0000 4.9997 -0.2575 -0.0715 -0.4289
2.0000 -0.0000 -5.0000 -0.1286 -0.0478 0.3159
1.9999 -1.0000 5.0002 0.1511 -0.3779 -0.1252
-4.9999 3.0000 2.9997 -0.0972 0.4281 -0.4334
-1.0000 -0.0000 -5.0001 -0.0895 0.2733 0.1959
3.0000 4.0000 4.9999 -0.2350 -0.4972 -0.2382
1.0000 3.0000 4.9999 -0.1343 -0.2807 -0.2877
0.0001 5.0000 0.9997 -0.3526 -0.0455 -0.2002
-0.0001 -5.0000 -1.9997 0.3321 0.0788 0.2474
-1.0001 -5.0000 1.0003 0.4067 0.0861 0.0658
-3.0000 -5.0000 -3.9998 0.3302 0.4664 0.2216
-1.0000 1.0000 5.0000 0.0410 -0.0617 -0.3065
3.9998 -5.0000 -0.9996 0.3005 -0.3826 0.3603
-0.0000 -1.0000 1.0001 0.0951 -0.0308 -0.0166
0.0001 3.0000 -5.0002 -0.3265 0.1589 0.1441
0.9999 -5.0000 2.0004 0.4011 -0.1612 0.0987
2.0001 5.0000 -3.0003 -0.4607 -0.1266 0.0686
-1.0001 -5.0000 0.0003 0.3862 0.1193 0.1130
-0.0001 -5.0000 -0.9997 0.3526 0.0455 0.2002
-1.0001 -5.0000 -2.9998 0.3246 0.2191 0.2545
-4.9999 3.0000 3.9997 -0.0767 0.3948 -0.4806
2.0001 5.0000 -5.0003 -0.5018 -0.0601 0.1629
-0.0000 -1.0000 0.0001 0.0746 0.0025 0.0306
-5.0000 -1.0000 4.0000 0.2218 0.4046 -0.3582
-4.9999 0.0000 2.9999 0.1267 0.4354 -0.3416
-2.0000 -1.0000 5.0001 0.2033 0.0503 -0.2853
1.9999 0.0000 5.0001 0.0765 -0.3803 -0.1558
